data_7705798
loop_
_publ_author_name
'Albino, M.'
'Lhoste, J.'
'Body, M.'
'Legein, C.'
'H\'emon-Ribaud, A'
'Maisonneuve, V.'
'Leblanc, M.'

_publ_section_title
;
 Topotactic desolvation and condensation reactions of 3D
 Zn<sub>3</sub>TiF<sub>7</sub>(H<sub>2</sub>O)<sub>2</sub>(taz)<sub>3</sub>&#x00B7;S
 (S = 3H<sub>2</sub>O or C<sub>2</sub>H<sub>5</sub>OH).
;
_journal_issue 48
_journal_name_full 'Dalton transactions (Cambridge, England : 2003)'
_journal_page_first 17758
_journal_page_last 17771
_journal_paper_doi 10.1039/d0dt03391j
_journal_volume 49
_journal_year 2020
_chemical_formula_moiety 'C6 H6 F7 N9 Ti Zn3'
_chemical_formula_sum 'C6 H6 F7 N9 Ti Zn3'
_chemical_formula_weight 581.24
_space_group_IT_number 8
_space_group_name_Hall 'C -2y'
_space_group_name_H-M_alt 'C 1 m 1'
_symmetry_cell_setting monoclinic
_symmetry_space_group_name_Hall 'C -2y'
_symmetry_space_group_name_H-M 'C 1 m 1'
_audit_update_record
;
2020-09-21 deposited with the CCDC.	2020-11-20 downloaded from the CCDC.
;
_cell_angle_alpha 90.0000
_cell_angle_beta 102.4658(10)
_cell_angle_gamma 90.0000
_cell_formula_units_Z 2
_cell_length_a 11.1990(3)
_cell_length_b 10.6391(3)
_cell_length_c 7.3676(2)
_cell_measurement_temperature 296
_cell_volume 857.13(4)
_computing_structure_refinement FULLPROF
_diffrn_ambient_temperature 296
_diffrn_measurement_device_type 'Panalytical XPERT-PRO'
_diffrn_radiation_type 'Cu K\a'
_diffrn_radiation_wavelength 1.54175
_diffrn_source 'X-ray tube'
_diffrn_source_target Cu
_exptl_crystal_colour white
_exptl_crystal_description microcristalline
_pd_instr_location ' ?'
_pd_meas_2theta_range_inc 0.016712
_pd_meas_2theta_range_max 99.99150
_pd_meas_2theta_range_min 5.12162
_pd_meas_number_of_points 5678
_pd_proc_2theta_range_inc 0.016712
_pd_proc_2theta_range_max 99.9083
_pd_proc_2theta_range_min 5.0384
_pd_proc_ls_pref_orient_corr ' ?'
_pd_proc_ls_prof_R_factor 3.3931
_pd_proc_ls_prof_wR_expected 2.3140
_pd_proc_ls_prof_wR_factor 4.4145
_pd_proc_wavelength 1.540560
_pd_spec_mounting ' ?'
_refine_ls_goodness_of_fit_all 1.9078
_refine_ls_number_parameters 92
_refine_ls_number_reflns 1021
_refine_ls_number_restraints 6
_refine_ls_R_I_factor 2.5793
_cod_data_source_file d0dt03391j2.cif
_cod_data_source_block Zn3TiF7(taz)3
_cod_depositor_comments
;
The following automatic conversions were performed:

data name '__chemical_formula_moiety' was replaced with
'_chemical_formula_moiety'.

Automatic conversion script
Id: cif_correct_tags 7550 2019-12-06 10:49:48Z antanas 

The following automatic conversions were performed:

data item '_symmetry_cell_setting' value 'Monoclinic' was changed to
'monoclinic' in accordance with the
/home/data/users/saulius/crontab/automatic-downloads/rss-feeds/RSC/lib/dictionaries/cif_core.dic
dictionary named 'cif_core.dic' version 2.4.2 last updated on
2011-04-26.

Automatic conversion script
Id: cif_fix_values 7556 2019-12-06 15:28:31Z antanas 

 Adding full bibliography for 7705796--7705801.cif.
;
_cod_original_sg_symbol_H-M 'C m'
_cod_database_code 7705798
_pd_proc_ls_prof_cr_factor 7.7226
_pd_proc_ls_prof_cwr_factor 7.8912
_pd_proc_ls_prof_cwr_expected 4.1364
_pd_proc_ls_prof_chi2 3.6396
_pd_proc_ls_prof_echi2 3.7609

loop_
_symmetry_equiv_pos_as_xyz
x,y,z
x,-y,z
x+1/2,y+1/2,z
x+1/2,-y+1/2,z

loop_
_atom_site_label
_atom_site_fract_x
_atom_site_fract_y
_atom_site_fract_z
_atom_site_U_iso_or_equiv
_atom_site_occupancy
_atom_site_adp_type
_atom_site_type_symbol
Zn2 -0.0449(4) 0.3326(2) -0.1999(5) 0.0365(9) 1.00000 Uiso Zn
Zn1 0.2567(5) 0.00000 0.4394(7) 0.0385(14) 1.00000 Uiso Zn
Ti 0.00000 0.00000 0.00000 0.0351(19) 1.00000 Uiso Ti
F1 0.4201(13) 0.00000 -0.3587(15) 0.0609(17) 1.00000 Uiso F
F2 -0.0079(10) -0.1716(9) -0.0099(14) 0.0609(17) 1.00000 Uiso F
F3 0.0894(11) 0.00000 0.2454(13) 0.0609(17) 1.00000 Uiso F
F4 0.1476(7) 0.00000 -0.0814(16) 0.0609(17) 1.00000 Uiso F
F5 -0.0806(10) 0.00000 -0.2518(8) 0.0609(17) 1.00000 Uiso F
F6 -0.1463(13) 0.00000 0.0739(18) 0.0609(17) 1.00000 Uiso F
N1 -0.0499(9) 0.4356(3) 0.0301(10) 0.0120(18) 1.00000 Uiso N
N2 0.3606(15) 0.00000 0.226(2) 0.0120(18) 1.00000 Uiso N
N3 -0.2126(11) 0.2716(9) -0.3017(16) 0.0120(18) 1.00000 Uiso N
N4 -0.2909(10) 0.3444(11) 0.5581(16) 0.0120(18) 1.00000 Uiso N
N5 0.0921(12) 0.2771(8) -0.3036(12) 0.0120(18) 1.00000 Uiso N
C1 -0.0976(10) 0.3987(9) 0.1715(12) 0.0120(18) 1.00000 Uiso C
C2 0.6034(12) 0.3058(10) 0.5623(13) 0.0120(18) 1.00000 Uiso C
C3 0.2094(13) 0.2995(13) -0.236(2) 0.0120(18) 1.00000 Uiso C
H1 -0.1039 0.31030 0.21137 0.0120(18) 1.00000 Uiso H
H2 0.52695 0.33693 0.47634 0.0120(18) 1.00000 Uiso H
H3 0.23398 0.35593 -0.1243 0.0120(18) 1.00000 Uiso H

loop_
_atom_type_symbol
_atom_type_scat_Cromer_Mann_a1
_atom_type_scat_Cromer_Mann_b1
_atom_type_scat_Cromer_Mann_a2
_atom_type_scat_Cromer_Mann_b2
_atom_type_scat_Cromer_Mann_a3
_atom_type_scat_Cromer_Mann_b3
_atom_type_scat_Cromer_Mann_a4
_atom_type_scat_Cromer_Mann_b4
_atom_type_scat_Cromer_Mann_c
_atom_type_scat_dispersion_real
_atom_type_scat_dispersion_imag
_atom_type_scat_source
zn 14.07430 3.26550 7.03180 0.23330 5.16250 10.31630 2.41000 58.70970 1.30410 -1.61200 0.67800 International_Tables_for_Crystallography_Vol.C(1991)_Tables_6.1.1.4_and_6.1.1.5
ti 9.75950 7.85080 7.35580 0.50000 1.69910 35.63380 1.90210 116.10500 1.28070 0.18900 1.80700 International_Tables_for_Crystallography_Vol.C(1991)_Tables_6.1.1.4_and_6.1.1.5
f 3.53920 10.28250 2.64120 4.29440 1.51700 0.26150 1.02430 26.14760 0.27760 0.06900 0.05300 International_Tables_for_Crystallography_Vol.C(1991)_Tables_6.1.1.4_and_6.1.1.5
n 12.21260 0.00570 3.13220 9.89330 2.01250 28.99750 1.16630 0.58260 -11.52900 0.02900 0.01800 International_Tables_for_Crystallography_Vol.C(1991)_Tables_6.1.1.4_and_6.1.1.5
c 2.31000 20.84390 1.02000 10.20750 1.58860 0.56870 0.86500 51.65120 0.21560 0.01700 0.00900 International_Tables_for_Crystallography_Vol.C(1991)_Tables_6.1.1.4_and_6.1.1.5
h 0.49300 10.51090 0.32291 26.12570 0.14019 3.14236 0.04081 57.79970 0.00304 0.00000 0.00000 International_Tables_for_Crystallography_Vol.C(1991)_Tables_6.1.1.4_and_6.1.1.5

loop_
_geom_angle_atom_site_label_1
_geom_angle_atom_site_label_2
_geom_angle_atom_site_label_3
_geom_angle
_geom_angle_site_symmetry_1
_geom_angle_site_symmetry_3
_geom_angle_publ_flag
F1 Zn2 F2 174.0(7) 3_455 2_555 ?
F1 Zn2 N1 88.4(6) 3_455 1_555 ?
F1 Zn2 N3 91.1(7) 3_455 1_555 ?
F1 Zn2 N5 96.1(7) 3_455 1_555 ?
F2 Zn2 N1 85.7(5) 2_555 1_555 ?
F2 Zn2 N3 91.1(7) 2_555 1_555 ?
F2 Zn2 N5 87.6(8) 2_555 1_555 ?
N1 Zn2 N3 107.4(7) 1_555 1_555 ?
N1 Zn2 N5 131.1(9) 1_555 1_555 ?
N3 Zn2 N5 121.1(5) 1_555 1_555 ?
F1 Zn1 F3 177.8(10) 1_556 1_555 ?
F1 Zn1 N2 89.5(9) 1_556 1_555 ?
F1 Zn1 N4 87.9(8) 1_556 3_545 ?
F1 Zn1 N4 87.9(8) 1_556 4_555 ?
F3 Zn1 N2 92.7(10) 1_555 1_555 ?
F3 Zn1 N4 90.8(7) 1_555 3_545 ?
F3 Zn1 N4 90.8(7) 1_555 4_555 ?
N2 Zn1 N4 123.9(11) 1_555 3_545 ?
N2 Zn1 N4 123.9(11) 1_555 4_555 ?
N4 Zn1 N4 111.9(9) 3_545 4_555 ?
F2 Ti F2 173.6(9) 1_555 2_555 ?
F2 Ti F3 92.9(3) 1_555 1_555 ?
F2 Ti F4 91.5(7) 1_555 1_555 ?
F2 Ti F5 87.2(6) 1_555 1_555 ?
F2 Ti F6 88.5(4) 1_555 1_555 ?
F2 Ti F3 92.9(7) 2_555 1_555 ?
F2 Ti F4 91.5(7) 2_555 1_555 ?
F2 Ti F5 87.2(6) 2_555 1_555 ?
F2 Ti F6 88.5(9) 2_555 1_555 ?
F3 Ti F4 89.1(8) 1_555 1_555 ?
F3 Ti F5 176.4(7) 1_555 1_555 ?
F3 Ti F6 92.2(10) 1_555 1_555 ?
F4 Ti F5 87.3(6) 1_555 1_555 ?
F4 Ti F6 178.7(5) 1_555 1_555 ?
F5 Ti F6 91.3(9) 1_555 1_555 ?
Zn2 F1 Zn2 114.3(3) 3_545 4_555 ?
Zn2 F1 Zn1 114.9(5) 3_545 1_554 ?
Zn2 F1 Zn1 114.9(5) 4_555 1_554 ?
Zn2 F2 Ti 143.7(4) 2_555 1_555 ?
Zn2 F2 F3 166.5(5) 2_555 1_555 ?
Zn2 F2 F4 116.9(4) 2_555 1_555 ?
Zn2 F2 F5 97.2(4) 2_555 1_555 ?
Zn2 F2 F6 132.1(6) 2_555 1_555 ?
Ti F2 F5 47.2(4) 1_555 1_555 ?
Ti F2 F6 45.9(6) 1_555 1_555 ?
F3 F2 F4 59.0(5) 1_555 1_555 ?
F3 F2 F5 91.3(5) 1_555 1_555 ?
F3 F2 F6 61.3(6) 1_555 1_555 ?
F4 F2 F5 59.6(5) 1_555 1_555 ?
F4 F2 F6 90.8(7) 1_555 1_555 ?
F5 F2 F6 62.6(6) 1_555 1_555 ?
Zn1 F3 Ti 150.8(5) 1_555 1_555 ?
Zn1 F3 F2 130.3(6) 1_555 1_555 ?
Zn1 F3 F2 130.3(6) 1_555 2_555 ?
Zn1 F3 F4 105.2(7) 1_555 1_555 ?
Zn1 F3 F6 165.8(8) 1_555 1_555 ?
Ti F3 F4 45.6(5) 1_555 1_555 ?
F2 F3 F2 85.9(5) 1_555 2_555 ?
F2 F3 F4 60.0(5) 1_555 1_555 ?
F2 F3 F6 57.1(5) 1_555 1_555 ?
F2 F3 F4 60.0(5) 2_555 1_555 ?
F2 F3 F6 57.1(5) 2_555 1_555 ?
F4 F3 F6 89.0(8) 1_555 1_555 ?
Ti F4 F3 45.3(5) 1_555 1_555 ?
Ti F4 F5 46.4(4) 1_555 1_555 ?
F2 F4 F2 87.0(6) 1_555 2_555 ?
F2 F4 F3 61.0(5) 1_555 1_555 ?
F2 F4 F5 58.4(5) 1_555 1_555 ?
F2 F4 F3 61.0(5) 2_555 1_555 ?
F2 F4 F5 58.4(5) 2_555 1_555 ?
F3 F4 F5 91.7(6) 1_555 1_555 ?
Ti F5 F2 45.5(4) 1_555 1_555 ?
Ti F5 F2 45.5(4) 1_555 2_555 ?
Ti F5 F4 46.3(4) 1_555 1_555 ?
F2 F5 F2 91.1(5) 1_555 2_555 ?
F2 F5 F4 62.0(5) 1_555 1_555 ?
F2 F5 F6 58.6(5) 1_555 1_555 ?
F2 F5 F4 62.0(5) 2_555 1_555 ?
F2 F5 F6 58.6(5) 2_555 1_555 ?
F4 F5 F6 89.9(7) 1_555 1_555 ?
Ti F6 F2 45.7(6) 1_555 1_555 ?
Ti F6 F2 45.7(6) 1_555 2_555 ?
Ti F6 F5 45.0(6) 1_555 1_555 ?
F2 F6 F2 91.2(6) 1_555 2_555 ?
F2 F6 F3 61.6(6) 1_555 1_555 ?
F2 F6 F5 58.7(5) 1_555 1_555 ?
F2 F6 F3 61.6(6) 2_555 1_555 ?
F2 F6 F5 58.7(5) 2_555 1_555 ?
F3 F6 F5 89.4(6) 1_555 1_555 ?
Zn2 N1 N1 122.7(5) 1_555 2_565 ?
Zn2 N1 N2 151.2(10) 1_555 3_455 ?
Zn2 N1 C1 125.7(9) 1_555 1_555 ?
Zn2 N1 C1 153.2(7) 1_555 2_565 ?
N1 N1 N2 70.4(9) 2_565 3_455 ?
N1 N1 C1 107.2(10) 2_565 1_555 ?
C1 N1 C1 71.4(9) 1_555 2_565 ?
Zn1 N2 N1 160.4(9) 1_555 3_545 ?
Zn1 N2 N1 160.4(9) 1_555 4_555 ?
Zn1 N2 C1 121.6(11) 1_555 3_545 ?
Zn1 N2 C1 121.6(11) 1_555 4_555 ?
N1 N2 C1 78.0(10) 3_545 4_555 ?
N1 N2 C1 78.0(10) 4_555 3_545 ?
C1 N2 C1 115.6(14) 3_545 4_555 ?
Zn2 N3 N4 118.7(10) 1_555 1_554 ?
Zn2 N3 N5 157.4(9) 1_555 4_455 ?
Zn2 N3 C2 150.5(9) 1_555 1_454 ?
Zn2 N3 C3 134.2(14) 1_555 4_455 ?
N4 N3 N5 71.1(10) 1_554 4_455 ?
N4 N3 C3 102.9(16) 1_554 4_455 ?
C2 N3 C3 67.7(12) 1_454 4_455 ?
Zn1 N4 N3 125.8(10) 3_455 1_556 ?
Zn1 N4 N5 156.4(8) 3_455 4_456 ?
Zn1 N4 C2 128.5(12) 3_455 1_455 ?
Zn1 N4 C3 159.6(10) 3_455 4_456 ?
N3 N4 N5 71.7(10) 1_556 4_456 ?
N3 N4 C2 103.8(15) 1_556 1_455 ?
C2 N4 C3 67.0(12) 1_455 4_456 ?
Zn2 N5 N3 156.4(10) 1_555 4_555 ?
Zn2 N5 N4 160.5(9) 1_555 4_554 ?
Zn2 N5 C2 133.7(11) 1_555 4_454 ?
Zn2 N5 C3 126.9(14) 1_555 1_555 ?
N3 N5 C2 67.0(10) 4_555 4_454 ?
N4 N5 C3 69.1(12) 4_554 1_555 ?
C2 N5 C3 98.7(15) 4_454 1_555 ?
N1 C1 N2 103.6(15) 1_555 3_455 ?
N1 C1 C1 72.8(8) 1_555 2_565 ?
N1 C1 N2 67.0(10) 2_565 3_455 ?
N3 C2 N5 77.1(11) 1_656 4_556 ?
N4 C2 N5 117.9(16) 1_655 4_556 ?
N4 C2 C3 78.1(13) 1_655 4_556 ?
N3 C3 N5 116.1(18) 4_555 1_555 ?
N3 C3 C2 75.2(12) 4_555 4_454 ?
N4 C3 N5 75.9(12) 4_554 1_555 ?

loop_
_geom_bond_atom_site_label_1
_geom_bond_atom_site_label_2
_geom_bond_distance
_geom_bond_site_symmetry_2
_geom_bond_publ_flag
Zn2 F1 2.120(6) 3_455 ?
Zn2 F2 2.194(10) 2_555 ?
Zn2 N1 2.029(8) 1_555 ?
Zn2 N3 1.976(12) 1_555 ?
Zn2 N5 1.947(14) 1_555 ?
Zn1 F1 2.094(13) 1_556 ?
Zn1 F3 2.097(11) 1_555 ?
Zn1 N2 2.148(18) 1_555 ?
Zn1 N4 1.998(12) 3_545 ?
Zn1 N4 1.998(12) 4_555 ?
Ti F2 1.829(10) 1_555 ?
Ti F2 1.829(10) 2_555 ?
Ti F3 1.868(9) 1_555 ?
Ti F4 1.876(10) 1_555 ?
Ti F5 1.880(6) 1_555 ?
Ti F6 1.835(15) 1_555 ?
F1 Zn2 2.120(6) 3_545 ?
F1 Zn2 2.120(6) 4_555 ?
F1 Zn1 2.094(13) 1_554 ?
F2 Zn2 2.194(10) 2_555 ?
F2 Ti 1.829(10) 1_555 ?
F2 F3 2.678(12) 1_555 ?
F2 F4 2.653(13) 1_555 ?
F2 F5 2.558(10) 1_555 ?
F2 F6 2.555(15) 1_555 ?
F3 Zn1 2.097(11) 1_555 ?
F3 Ti 1.868(9) 1_555 ?
F3 F2 2.678(12) 1_555 ?
F3 F2 2.678(12) 2_555 ?
F3 F4 2.627(16) 1_555 ?
F3 F6 2.669(17) 1_555 ?
F4 Ti 1.876(10) 1_555 ?
F4 F2 2.653(13) 1_555 ?
F4 F2 2.653(13) 2_555 ?
F4 F3 2.627(16) 1_555 ?
F4 F5 2.593(13) 1_555 ?
F5 Ti 1.880(6) 1_555 ?
F5 F2 2.558(10) 1_555 ?
F5 F2 2.558(10) 2_555 ?
F5 F4 2.593(13) 1_555 ?
F5 F6 2.657(16) 1_555 ?
F6 Ti 1.835(15) 1_555 ?
F6 F2 2.555(15) 1_555 ?
F6 F2 2.555(15) 2_555 ?
F6 F3 2.669(17) 1_555 ?
F6 F5 2.657(16) 1_555 ?
N1 Zn2 2.029(8) 1_555 ?
N1 N1 1.370(5) 2_565 ?
N1 C1 1.329(14) 1_555 ?
N2 Zn1 2.148(18) 1_555 ?
N2 C1 1.274(14) 3_545 ?
N2 C1 1.274(14) 4_555 ?
N3 Zn2 1.976(12) 1_555 ?
N3 N4 1.430(15) 1_554 ?
N3 C3 1.324(20) 4_455 ?
N4 Zn1 1.998(12) 3_455 ?
N4 N3 1.430(15) 1_556 ?
N4 C2 1.260(18) 1_455 ?
N5 Zn2 1.947(14) 1_555 ?
N5 C2 1.351(14) 4_454 ?
N5 C3 1.322(19) 1_555 ?
C1 N1 1.329(14) 1_555 ?
C1 N2 1.274(14) 3_455 ?
C2 N4 1.260(18) 1_655 ?
C2 N5 1.351(14) 4_556 ?
C3 N3 1.324(20) 4_555 ?
C3 N5 1.322(19) 1_555 ?
